data_4031005
loop_
_publ_author_name
'Geyer, Marcel'
'Karlsson, Olle'
'Baus, Johannes A.'
'Wellner, Eric'
'Tacke, Reinhold'

_publ_section_title
;
 Si- and C-Functional Organosilicon Building Blocks for Synthesis Based on
 4-Silacyclohexan-1-ones Containing the Silicon Protecting Groups MOP
 (4-Methoxyphenyl), DMOP (2,6-Dimethoxyphenyl), or TMOP
 (2,4,6-Trimethoxyphenyl).
;
_journal_issue 11
_journal_name_full 'The Journal of organic chemistry'
_journal_page_first 5804
_journal_page_last 5811
_journal_paper_doi 10.1021/acs.joc.5b00774
_journal_volume 80
_journal_year 2015
_chemical_formula_moiety 'C16 H25 N O3 Si'
_chemical_formula_sum 'C16 H25 N O3 Si'
_chemical_formula_weight 307.46
_chemical_name_systematic
;
 ?
;
_space_group_crystal_system monoclinic
_space_group_IT_number 15
_space_group_name_Hall '-C 2yc'
_space_group_name_H-M_alt 'C 1 2/c 1'
_symmetry_space_group_name_Hall '-C 2yc'
_symmetry_space_group_name_H-M 'C 1 2/c 1'
_atom_sites_solution_hydrogens geom
_audit_creation_method SHELXL-2013
_cell_angle_alpha 90
_cell_angle_beta 108.22(2)
_cell_angle_gamma 90
_cell_formula_units_Z 8
_cell_length_a 17.670(5)
_cell_length_b 11.484(3)
_cell_length_c 17.090(4)
_cell_measurement_reflns_used 4715
_cell_measurement_temperature 100(2)
_cell_measurement_theta_max 26.55
_cell_measurement_theta_min 2.29
_cell_volume 3294.1(15)
_computing_cell_refinement 'Bruker SAINT'
_computing_data_collection 'Bruker APEX2'
_computing_data_reduction 'Bruker SAINT'
_computing_molecular_graphics 'ORTEP & POV-Ray'
_computing_publication_material 'Bruker SHELXTL'
_computing_structure_refinement 'SHELXL-2013 (Sheldrick, 2013)'
_computing_structure_solution 'SHELXS-2013 (Sheldrick, 2013)'
_diffrn_ambient_temperature 100(2)
_diffrn_measured_fraction_theta_full 0.998
_diffrn_measured_fraction_theta_max 0.998
_diffrn_measurement_device_type 'Bruker APEX-II CCD'
_diffrn_measurement_method '\f and \w scans'
_diffrn_radiation_monochromator graphite
_diffrn_radiation_type MoK\a
_diffrn_radiation_wavelength 0.71073
_diffrn_reflns_av_R_equivalents 0.0543
_diffrn_reflns_av_unetI/netI 0.0344
_diffrn_reflns_laue_measured_fraction_full 0.998
_diffrn_reflns_laue_measured_fraction_max 0.998
_diffrn_reflns_limit_h_max 21
_diffrn_reflns_limit_h_min -19
_diffrn_reflns_limit_k_max 14
_diffrn_reflns_limit_k_min -14
_diffrn_reflns_limit_l_max 16
_diffrn_reflns_limit_l_min -21
_diffrn_reflns_number 25301
_diffrn_reflns_point_group_measured_fraction_full 0.998
_diffrn_reflns_point_group_measured_fraction_max 0.998
_diffrn_reflns_theta_full 26.000
_diffrn_reflns_theta_max 26.022
_diffrn_reflns_theta_min 3.548
_diffrn_source 'rotating anode'
_exptl_absorpt_coefficient_mu 0.152
_exptl_absorpt_correction_T_max 0.7461
_exptl_absorpt_correction_T_min 0.6878
_exptl_absorpt_correction_type multi-scan
_exptl_absorpt_process_details 'Sadabs 2008/1 (Bruker 2008)'
_exptl_crystal_colour colourless
_exptl_crystal_density_diffrn 1.240
_exptl_crystal_description block
_exptl_crystal_F_000 1328
_exptl_crystal_size_max 0.316
_exptl_crystal_size_mid 0.304
_exptl_crystal_size_min 0.190
_refine_diff_density_max 0.543
_refine_diff_density_min -0.229
_refine_diff_density_rms 0.049
_refine_ls_extinction_method none
_refine_ls_goodness_of_fit_ref 1.043
_refine_ls_hydrogen_treatment constr
_refine_ls_matrix_type full
_refine_ls_number_parameters 193
_refine_ls_number_reflns 3236
_refine_ls_number_restraints 0
_refine_ls_restrained_S_all 1.043
_refine_ls_R_factor_all 0.0526
_refine_ls_R_factor_gt 0.0366
_refine_ls_shift/su_max 0.000
_refine_ls_shift/su_mean 0.000
_refine_ls_structure_factor_coef Fsqd
_refine_ls_weighting_details 'w=1/[\s^2^(Fo^2^)+(0.0382P)^2^+3.6685P] where P=(Fo^2^+2Fc^2^)/3'
_refine_ls_weighting_scheme calc
_refine_ls_wR_factor_gt 0.0851
_refine_ls_wR_factor_ref 0.0930
_reflns_Friedel_coverage 0.000
_reflns_number_gt 2592
_reflns_number_total 3236
_reflns_threshold_expression 'I > 2\s(I)'
_cod_data_source_file jo5b00774_si_001.cif
_cod_data_source_block GEY05B
_cod_depositor_comments 'Adding full bibliography for 4031004--4031005.cif.'
_cod_original_cell_volume 3294.3(14)
_cod_database_code 4031005
_shelx_space_group_comment
;
The symmetry employed for this shelxl refinement is uniquely defined
by the following loop, which should always be used as a source of
symmetry information in preference to the above space-group names.
They are only intended as comments.
;
_shelx_estimated_absorpt_t_min 0.953
_shelx_estimated_absorpt_t_max 0.972
_shelxl_version_number 2013-4

loop_
_space_group_symop_operation_xyz
'x, y, z'
'-x, y, -z+1/2'
'x+1/2, y+1/2, z'
'-x+1/2, y+1/2, -z+1/2'
'-x, -y, -z'
'x, -y, z-1/2'
'-x+1/2, -y+1/2, -z'
'x+1/2, -y+1/2, z-1/2'

loop_
_atom_site_label
_atom_site_type_symbol
_atom_site_fract_x
_atom_site_fract_y
_atom_site_fract_z
_atom_site_U_iso_or_equiv
_atom_site_adp_type
_atom_site_occupancy
_atom_site_site_symmetry_order
_atom_site_calc_flag
_atom_site_refinement_flags_posn
_atom_site_refinement_flags_adp
Si Si 0.13078(3) 0.87149(4) 0.15257(3) 0.01287(13) Uani 1 1 d . .
O1 O 0.09384(7) 0.47914(11) 0.08108(8) 0.0233(3) Uani 1 1 d . .
O2 O 0.08657(7) 1.11356(10) 0.14038(7) 0.0179(3) Uani 1 1 d . .
O3 O 0.28659(7) 0.87358(11) 0.10242(8) 0.0227(3) Uani 1 1 d . .
N N 0.01183(9) 0.63389(12) 0.06352(9) 0.0190(3) Uani 1 1 d . .
H H -0.0180 0.6008 0.0179 0.023 Uiso 1 1 calc R U
C1 C 0.11111(10) 0.90906(15) 0.25196(10) 0.0160(4) Uani 1 1 d . .
H1A H 0.0601 0.9520 0.2382 0.019 Uiso 1 1 calc R U
H1B H 0.1040 0.8355 0.2790 0.019 Uiso 1 1 calc R U
C2 C 0.17491(10) 0.98160(15) 0.31449(10) 0.0165(4) Uani 1 1 d . .
H2A H 0.2251 0.9365 0.3325 0.020 Uiso 1 1 calc R U
H2B H 0.1851 1.0533 0.2871 0.020 Uiso 1 1 calc R U
C3 C 0.15147(11) 1.01550(16) 0.38998(11) 0.0219(4) Uani 1 1 d . .
H3A H 0.1002 1.0562 0.3724 0.033 Uiso 1 1 calc R U
H3B H 0.1923 1.0669 0.4253 0.033 Uiso 1 1 calc R U
H3C H 0.1469 0.9452 0.4207 0.033 Uiso 1 1 calc R U
C4 C 0.03240(10) 0.85145(14) 0.06990(10) 0.0165(4) Uani 1 1 d . .
H4A H 0.0002 0.9230 0.0665 0.020 Uiso 1 1 calc R U
H4B H 0.0422 0.8416 0.0163 0.020 Uiso 1 1 calc R U
C5 C -0.01581(10) 0.74704(15) 0.08397(11) 0.0187(4) Uani 1 1 d . .
H5A H -0.0137 0.7461 0.1425 0.022 Uiso 1 1 calc R U
H5B H -0.0722 0.7577 0.0503 0.022 Uiso 1 1 calc R U
C6 C 0.07692(10) 0.57542(15) 0.10601(10) 0.0162(4) Uani 1 1 d . .
C7 C 0.13196(10) 0.62644(15) 0.18457(11) 0.0169(4) Uani 1 1 d . .
H7A H 0.1674 0.5644 0.2162 0.020 Uiso 1 1 calc R U
H7B H 0.0999 0.6561 0.2186 0.020 Uiso 1 1 calc R U
C8 C 0.18356(10) 0.72704(14) 0.16799(11) 0.0153(4) Uani 1 1 d . .
H8A H 0.1986 0.7083 0.1183 0.018 Uiso 1 1 calc R U
H8B H 0.2332 0.7331 0.2151 0.018 Uiso 1 1 calc R U
C9 C 0.18776(10) 0.99482(14) 0.12391(10) 0.0141(4) Uani 1 1 d . .
C10 C 0.15780(10) 1.10791(15) 0.12385(10) 0.0147(4) Uani 1 1 d . .
C11 C 0.19673(10) 1.20644(15) 0.10849(10) 0.0170(4) Uani 1 1 d . .
H11 H 0.1751 1.2820 0.1093 0.020 Uiso 1 1 calc R U
C12 C 0.26771(10) 1.19133(15) 0.09205(10) 0.0179(4) Uani 1 1 d . .
H12 H 0.2954 1.2579 0.0823 0.022 Uiso 1 1 calc R U
C13 C 0.29969(10) 1.08194(16) 0.08932(10) 0.0187(4) Uani 1 1 d . .
H13 H 0.3483 1.0732 0.0771 0.022 Uiso 1 1 calc R U
C14 C 0.25929(10) 0.98491(15) 0.10485(10) 0.0161(4) Uani 1 1 d . .
C15 C 0.06383(11) 1.22302(15) 0.16502(12) 0.0231(4) Uani 1 1 d . .
H15A H 0.0518 1.2774 0.1186 0.035 Uiso 1 1 calc R U
H15B H 0.1076 1.2541 0.2109 0.035 Uiso 1 1 calc R U
H15C H 0.0165 1.2130 0.1826 0.035 Uiso 1 1 calc R U
C16 C 0.35838(12) 0.85890(18) 0.08223(14) 0.0321(5) Uani 1 1 d . .
H16A H 0.3527 0.8957 0.0290 0.048 Uiso 1 1 calc R U
H16B H 0.3692 0.7756 0.0790 0.048 Uiso 1 1 calc R U
H16C H 0.4026 0.8952 0.1249 0.048 Uiso 1 1 calc R U

loop_
_atom_site_aniso_label
_atom_site_aniso_U_11
_atom_site_aniso_U_22
_atom_site_aniso_U_33
_atom_site_aniso_U_23
_atom_site_aniso_U_13
_atom_site_aniso_U_12
Si 0.0134(2) 0.0119(2) 0.0136(2) -0.00062(18) 0.00471(18) -0.00133(18)
O1 0.0259(7) 0.0169(7) 0.0251(7) -0.0033(5) 0.0053(6) 0.0001(5)
O2 0.0165(6) 0.0141(6) 0.0244(7) 0.0003(5) 0.0082(5) 0.0008(5)
O3 0.0217(7) 0.0173(6) 0.0353(8) 0.0014(6) 0.0181(6) 0.0016(5)
N 0.0222(8) 0.0149(7) 0.0193(8) -0.0050(6) 0.0054(6) -0.0039(6)
C1 0.0166(9) 0.0151(9) 0.0179(9) -0.0005(7) 0.0077(7) -0.0026(7)
C2 0.0184(9) 0.0146(9) 0.0167(9) -0.0001(7) 0.0056(7) -0.0005(7)
C3 0.0275(10) 0.0194(10) 0.0180(9) -0.0019(7) 0.0060(8) 0.0015(8)
C4 0.0169(9) 0.0147(9) 0.0167(9) -0.0012(7) 0.0037(7) 0.0005(7)
C5 0.0159(9) 0.0168(9) 0.0220(9) -0.0020(7) 0.0039(7) -0.0004(7)
C6 0.0203(9) 0.0133(9) 0.0178(9) -0.0006(7) 0.0099(7) -0.0054(7)
C7 0.0201(9) 0.0120(8) 0.0187(9) 0.0007(7) 0.0062(7) 0.0010(7)
C8 0.0147(8) 0.0142(9) 0.0169(9) -0.0011(7) 0.0046(7) -0.0004(7)
C9 0.0163(9) 0.0146(8) 0.0103(8) 0.0001(6) 0.0025(7) -0.0024(7)
C10 0.0139(8) 0.0184(9) 0.0106(8) 0.0006(6) 0.0021(6) -0.0013(7)
C11 0.0206(9) 0.0149(9) 0.0132(9) 0.0005(7) 0.0018(7) -0.0011(7)
C12 0.0230(9) 0.0168(9) 0.0133(9) 0.0009(7) 0.0047(7) -0.0081(7)
C13 0.0177(9) 0.0233(10) 0.0162(9) -0.0003(7) 0.0067(7) -0.0037(8)
C14 0.0188(9) 0.0161(9) 0.0132(8) 0.0006(7) 0.0047(7) -0.0003(7)
C15 0.0246(10) 0.0178(9) 0.0295(11) -0.0025(8) 0.0121(8) 0.0027(8)
C16 0.0284(11) 0.0245(11) 0.0532(14) 0.0030(10) 0.0268(10) 0.0041(9)

loop_
_atom_type_symbol
_atom_type_description
_atom_type_scat_dispersion_real
_atom_type_scat_dispersion_imag
_atom_type_scat_source
C C 0.0033 0.0016 'International Tables Vol C Tables 4.2.6.8 and 6.1.1.4'
H H 0.0000 0.0000 'International Tables Vol C Tables 4.2.6.8 and 6.1.1.4'
N N 0.0061 0.0033 'International Tables Vol C Tables 4.2.6.8 and 6.1.1.4'
O O 0.0106 0.0060 'International Tables Vol C Tables 4.2.6.8 and 6.1.1.4'
Si Si 0.0817 0.0704 'International Tables Vol C Tables 4.2.6.8 and 6.1.1.4'

loop_
_geom_angle_atom_site_label_1
_geom_angle_atom_site_label_2
_geom_angle_atom_site_label_3
_geom_angle
C4 Si C8 107.39(8)
C4 Si C1 108.48(8)
C8 Si C1 107.35(8)
C4 Si C9 109.85(8)
C8 Si C9 114.62(8)
C1 Si C9 108.97(8)
C10 O2 C15 117.63(13)
C14 O3 C16 117.76(14)
C6 N C5 127.61(15)
C2 C1 Si 116.69(12)
C3 C2 C1 113.18(14)
C5 C4 Si 113.99(12)
N C5 C4 114.36(14)
O1 C6 N 121.03(16)
O1 C6 C7 119.26(15)
N C6 C7 119.70(15)
C6 C7 C8 112.26(14)
C7 C8 Si 112.85(11)
C10 C9 C14 116.21(15)
C10 C9 Si 117.58(12)
C14 C9 Si 126.18(13)
O2 C10 C11 122.60(15)
O2 C10 C9 114.40(14)
C11 C10 C9 122.99(16)
C12 C11 C10 118.09(16)
C11 C12 C13 121.86(16)
C12 C13 C14 118.72(16)
O3 C14 C13 122.26(15)
O3 C14 C9 115.65(14)
C13 C14 C9 122.08(16)

loop_
_geom_bond_atom_site_label_1
_geom_bond_atom_site_label_2
_geom_bond_distance
Si C4 1.8803(18)
Si C8 1.8809(17)
Si C1 1.8872(18)
Si C9 1.8888(17)
O1 C6 1.254(2)
O2 C10 1.375(2)
O2 C15 1.423(2)
O3 C14 1.372(2)
O3 C16 1.425(2)
N C6 1.334(2)
N C5 1.468(2)
C1 C2 1.534(2)
C2 C3 1.524(2)
C4 C5 1.533(2)
C6 C7 1.508(2)
C7 C8 1.552(2)
C9 C10 1.402(2)
C9 C14 1.405(2)
C10 C11 1.391(2)
C11 C12 1.379(2)
C12 C13 1.384(3)
C13 C14 1.393(2)

loop_
_geom_torsion_atom_site_label_1
_geom_torsion_atom_site_label_2
_geom_torsion_atom_site_label_3
_geom_torsion_atom_site_label_4
_geom_torsion
C4 Si C1 C2 -152.68(12)
C8 Si C1 C2 91.56(14)
C9 Si C1 C2 -33.12(15)
Si C1 C2 C3 175.73(12)
C8 Si C4 C5 50.21(14)
C1 Si C4 C5 -65.52(14)
C9 Si C4 C5 175.46(12)
C6 N C5 C4 74.0(2)
Si C4 C5 N -77.60(17)
C5 N C6 O1 -179.58(16)
C5 N C6 C7 -0.6(3)
O1 C6 C7 C8 103.83(18)
N C6 C7 C8 -75.14(19)
C6 C7 C8 Si 84.43(16)
C4 Si C8 C7 -53.10(14)
C1 Si C8 C7 63.38(13)
C9 Si C8 C7 -175.44(11)
C4 Si C9 C10 68.57(14)
C8 Si C9 C10 -170.44(12)
C1 Si C9 C10 -50.14(15)
C4 Si C9 C14 -113.51(15)
C8 Si C9 C14 7.48(17)
C1 Si C9 C14 127.77(15)
C15 O2 C10 C11 -17.8(2)
C15 O2 C10 C9 162.11(15)
C14 C9 C10 O2 178.17(14)
Si C9 C10 O2 -3.71(19)
C14 C9 C10 C11 -1.9(2)
Si C9 C10 C11 176.20(13)
O2 C10 C11 C12 -179.61(15)
C9 C10 C11 C12 0.5(2)
C10 C11 C12 C13 1.0(2)
C11 C12 C13 C14 -0.9(3)
C16 O3 C14 C13 -0.7(2)
C16 O3 C14 C9 179.15(16)
C12 C13 C14 O3 179.26(15)
C12 C13 C14 C9 -0.6(3)
C10 C9 C14 O3 -177.91(14)
Si C9 C14 O3 4.2(2)
C10 C9 C14 C13 2.0(2)
Si C9 C14 C13 -175.95(13)
